data_4107692
loop_
_publ_author_name
'Aaron K. Justice'
'Mark J. Nilges'
'Thomas B. Rauchfuss'
'Scott R. Wilson'
'Luca De Gioia'
'Giuseppe Zampella'

_publ_contact_author
; 
Scott R. Wilson 
University of Illinois 
School of Chemical Sciences, Box 59-1 
505 South Mathews Avenue 
Urbana, Illinois  61801 
USA 
;
_publ_contact_author_email srwilson@uiuc.edu
_publ_contact_author_fax '1  217 244 8068'
_publ_contact_author_phone '1  217 244 1708'
_publ_section_title
;
 Diiron Dithiolato Carbonyls Related to the HoxCO State of
 [FeFe]-Hydrogenase
;
_journal_name_full 'Journal of the American Chemical Society'
_journal_page_first 5293
_journal_page_last 5301
_journal_paper_doi 10.1021/ja7113008
_journal_volume 130
_journal_year 2008
_chemical_formula_moiety
; 
2(C57 H48 Fe2 O3 P4 S2), 9(C H2 Cl2), 2(B F4) 
;
_chemical_formula_sum 'C123 H114 B2 Cl18 F8 Fe4 O6 P8 S4'
_chemical_formula_weight 3099.26
_chemical_name_systematic
; 
? 
;
_space_group_IT_number 2
_symmetry_cell_setting triclinic
_symmetry_space_group_name_Hall '-P 1'
_symmetry_space_group_name_H-M 'P -1'
_atom_sites_solution_hydrogens geom
_atom_sites_solution_primary direct
_atom_sites_solution_secondary difmap
_audit_creation_method SHELXL-97
_audit_update_record
; 
2006-10-06  text and data added, akj 
;
_cell_angle_alpha 97.618(9)
_cell_angle_beta 94.054(9)
_cell_angle_gamma 100.371(9)
_cell_formula_units_Z 1
_cell_length_a 10.614(6)
_cell_length_b 15.276(9)
_cell_length_c 22.765(13)
_cell_measurement_reflns_used 942
_cell_measurement_temperature 193(2)
_cell_measurement_theta_max 26.96
_cell_measurement_theta_min 2.43
_cell_volume 3582(4)
_computing_cell_refinement 'SAINT V6.22 (Bruker, 2001)'
_computing_data_collection 'SMART V5.625 (Bruker, 2001)'
_computing_data_reduction 'SAINT V6.22 (Bruker, 2001)'
_computing_molecular_graphics 'SHELXTL V6.12 (Bruker, 2001)'
_computing_publication_material 'XCIF (Bruker, 2001)'
_computing_structure_refinement 'SHELXTL V6.12 (Bruker, 2001)'
_computing_structure_solution 'SHELXTL V6.12 (Bruker, 2001)'
_diffrn_ambient_temperature 193(2)
_diffrn_measured_fraction_theta_full 0.994
_diffrn_measured_fraction_theta_max 0.994
_diffrn_measurement_device 'Siemens Platform/CCD'
_diffrn_measurement_method 'profile data from \w scans'
_diffrn_radiation_monochromator graphite
_diffrn_radiation_source 'normal-focus sealed tube'
_diffrn_radiation_type MoK\a
_diffrn_radiation_wavelength 0.71073
_diffrn_radiation_wavelength_id g99mas
_diffrn_reflns_av_R_equivalents 0.0340
_diffrn_reflns_av_sigmaI/netI 0.0438
_diffrn_reflns_limit_h_max 12
_diffrn_reflns_limit_h_min -12
_diffrn_reflns_limit_k_max 18
_diffrn_reflns_limit_k_min -18
_diffrn_reflns_limit_l_max 27
_diffrn_reflns_limit_l_min -27
_diffrn_reflns_number 36978
_diffrn_reflns_theta_full 25.35
_diffrn_reflns_theta_max 25.35
_diffrn_reflns_theta_min 1.75
_diffrn_standards_decay_% 1.0
_diffrn_standards_interval_time 306
_diffrn_standards_number 145
_exptl_absorpt_coefficient_mu 0.940
_exptl_absorpt_correction_T_max 0.8401
_exptl_absorpt_correction_T_min 0.5361
_exptl_absorpt_correction_type integration
_exptl_absorpt_process_details 'SHELXTL/XPREP (Bruker, 2001)'
_exptl_crystal_colour black
_exptl_crystal_density_diffrn 1.437
_exptl_crystal_description tabular
_exptl_crystal_F_000 1576
_exptl_crystal_id g99mas
_exptl_crystal_preparation
; 
The data crystal was mounted using oil (Parantone-N, Exxon) to a 
0.3 mm cryo-loop (Hampton Research) with the (0 -1 -1) scattering 
planes roughly normal to the spindle axis. 
;
_exptl_crystal_size_max 0.70
_exptl_crystal_size_mid 0.52
_exptl_crystal_size_min 0.20
_refine_diff_density_max 1.329
_refine_diff_density_min -1.115
_refine_diff_density_rms 0.104
_refine_ls_extinction_method none
_refine_ls_goodness_of_fit_ref 1.038
_refine_ls_hydrogen_treatment noref
_refine_ls_matrix_type full
_refine_ls_number_parameters 895
_refine_ls_number_reflns 13040
_refine_ls_number_restraints 336
_refine_ls_restrained_S_all 1.072
_refine_ls_R_factor_all 0.0836
_refine_ls_R_factor_gt 0.0594
_refine_ls_shift/su_max 0.015
_refine_ls_shift/su_mean 0.001
_refine_ls_structure_factor_coef Fsqd
_refine_ls_weighting_details 'calc w=1/[\s^2^(Fo^2^)+(0.1191P)^2^+4.2884P] where P=(Fo^2^+2Fc^2^)/3'
_refine_ls_weighting_scheme calc
_refine_ls_wR_factor_gt 0.1778
_refine_ls_wR_factor_ref 0.1936
_reflns_number_gt 9577
_reflns_number_total 13040
_reflns_threshold_expression >2sigma(I)
_cod_data_source_file ja7113008-file001_1.cif
_cod_data_source_block g99mas
_cod_original_sg_symbol_Hall '-P 1 '
_cod_original_sg_symbol_H-M 'P -1 '
_cod_database_code 4107692

loop_
_symmetry_equiv_pos_as_xyz
'x, y, z'
'-x, -y, -z'

loop_
_atom_site_label
_atom_site_type_symbol
_atom_site_fract_x
_atom_site_fract_y
_atom_site_fract_z
_atom_site_U_iso_or_equiv
_atom_site_adp_type
_atom_site_occupancy
_atom_site_symmetry_multiplicity
_atom_site_calc_flag
_atom_site_refinement_flags
_atom_site_disorder_assembly
_atom_site_disorder_group
C1 C 0.8417(4) 0.7728(3) 0.13251(19) 0.0332(10) Uani 1 1 d . . .
H1A H 0.9091 0.8165 0.1183 0.040 Uiso 1 1 calc R . .
H1B H 0.8326 0.7145 0.1062 0.040 Uiso 1 1 calc R . .
C2 C 0.7148(4) 0.8057(3) 0.12810(19) 0.0337(10) Uani 1 1 d . . .
H2A H 0.6457 0.7550 0.1095 0.040 Uiso 1 1 calc R . .
H2B H 0.7211 0.8528 0.1019 0.040 Uiso 1 1 calc R . .
C3 C 0.9235(5) 1.1199(3) 0.2813(2) 0.0373(11) Uani 1 1 d . . .
H3A H 0.9288 1.1796 0.3008 0.045 Uiso 1 1 calc R . .
C4 C 0.9865(5) 1.1042(3) 0.2342(2) 0.0344(10) Uani 1 1 d . . .
H4A H 1.0424 1.1519 0.2210 0.041 Uiso 1 1 calc R . .
C5 C 0.8768(5) 1.0549(3) 0.3880(2) 0.0351(10) Uani 1 1 d . . .
C6 C 1.0059(5) 1.0871(4) 0.4059(2) 0.0475(13) Uani 1 1 d . . .
H6A H 1.0662 1.0914 0.3771 0.057 Uiso 1 1 calc R . .
C7 C 1.0482(6) 1.1134(4) 0.4660(3) 0.0636(17) Uani 1 1 d . . .
H7A H 1.1370 1.1358 0.4780 0.076 Uiso 1 1 calc R . .
C8 C 0.9609(8) 1.1069(5) 0.5084(3) 0.0687(19) Uani 1 1 d . . .
H8A H 0.9895 1.1250 0.5494 0.082 Uiso 1 1 calc R . .
C9 C 0.8346(7) 1.0745(5) 0.4909(3) 0.0650(17) Uani 1 1 d . . .
H9A H 0.7753 1.0689 0.5202 0.078 Uiso 1 1 calc R . .
C10 C 0.7900(6) 1.0495(4) 0.4314(2) 0.0488(13) Uani 1 1 d . . .
H10A H 0.7007 1.0286 0.4200 0.059 Uiso 1 1 calc R . .
C11 C 0.6627(5) 1.0469(3) 0.3003(2) 0.0367(11) Uani 1 1 d . . .
C12 C 0.6363(6) 1.1253(4) 0.2824(2) 0.0497(13) Uani 1 1 d . . .
H12A H 0.7039 1.1692 0.2726 0.060 Uiso 1 1 calc R . .
C13 C 0.5105(7) 1.1397(5) 0.2788(3) 0.0673(18) Uani 1 1 d . . .
H13A H 0.4922 1.1935 0.2664 0.081 Uiso 1 1 calc R . .
C14 C 0.4131(6) 1.0770(5) 0.2929(3) 0.070(2) Uani 1 1 d . . .
H14A H 0.3276 1.0877 0.2904 0.085 Uiso 1 1 calc R . .
C15 C 0.4375(5) 0.9967(5) 0.3110(3) 0.0594(16) Uani 1 1 d . . .
H15A H 0.3698 0.9532 0.3210 0.071 Uiso 1 1 calc R . .
C16 C 0.5625(5) 0.9828(4) 0.3140(2) 0.0456(12) Uani 1 1 d . . .
H16A H 0.5806 0.9285 0.3255 0.055 Uiso 1 1 calc R . .
C17 C 1.1254(4) 0.9828(3) 0.1736(2) 0.0329(10) Uani 1 1 d . . .
C18 C 1.1973(5) 1.0529(3) 0.1488(2) 0.0405(11) Uani 1 1 d . . .
H18A H 1.1610 1.1034 0.1415 0.049 Uiso 1 1 calc R . .
C19 C 1.3214(5) 1.0484(4) 0.1348(2) 0.0493(13) Uani 1 1 d . . .
H19A H 1.3700 1.0960 0.1183 0.059 Uiso 1 1 calc R . .
C20 C 1.3745(5) 0.9752(4) 0.1448(2) 0.0498(13) Uani 1 1 d . . .
H20A H 1.4589 0.9721 0.1344 0.060 Uiso 1 1 calc R . .
C21 C 1.3059(5) 0.9068(4) 0.1697(3) 0.0492(13) Uani 1 1 d . . .
H21A H 1.3438 0.8572 0.1775 0.059 Uiso 1 1 calc R . .
C22 C 1.1815(5) 0.9098(3) 0.1834(2) 0.0403(11) Uani 1 1 d . . .
H22A H 1.1340 0.8615 0.1998 0.048 Uiso 1 1 calc R . .
C23 C 0.8754(4) 1.0048(3) 0.1267(2) 0.0327(10) Uani 1 1 d . . .
C24 C 0.9056(5) 0.9735(3) 0.0701(2) 0.0368(11) Uani 1 1 d . . .
H24A H 0.9793 0.9467 0.0659 0.044 Uiso 1 1 calc R . .
C25 C 0.8289(5) 0.9811(4) 0.0198(2) 0.0448(12) Uani 1 1 d . . .
H25A H 0.8504 0.9596 -0.0186 0.054 Uiso 1 1 calc R . .
C26 C 0.7210(5) 1.0201(4) 0.0253(2) 0.0502(13) Uani 1 1 d . . .
H26A H 0.6683 1.0247 -0.0092 0.060 Uiso 1 1 calc R . .
C27 C 0.6903(5) 1.0523(4) 0.0815(2) 0.0457(12) Uani 1 1 d . . .
H27A H 0.6173 1.0799 0.0852 0.055 Uiso 1 1 calc R . .
C28 C 0.7654(5) 1.0443(3) 0.1319(2) 0.0372(11) Uani 1 1 d . . .
H28A H 0.7430 1.0654 0.1701 0.045 Uiso 1 1 calc R . .
C29 C 0.6895(5) 0.5244(3) 0.2756(2) 0.0418(12) Uani 1 1 d . . .
H29A H 0.7043 0.4742 0.2937 0.050 Uiso 1 1 calc R . .
C30 C 0.6156(5) 0.5125(3) 0.2248(2) 0.0408(11) Uani 1 1 d . . .
H30A H 0.5711 0.4540 0.2077 0.049 Uiso 1 1 calc R . .
C31 C 0.7040(5) 0.6350(3) 0.3839(2) 0.0404(11) Uani 1 1 d . . .
C32 C 0.7849(6) 0.6597(4) 0.4363(2) 0.0560(15) Uani 1 1 d . . .
H32A H 0.8741 0.6818 0.4353 0.067 Uiso 1 1 calc R . .
C33 C 0.7330(9) 0.6515(5) 0.4913(3) 0.076(2) Uani 1 1 d . . .
H33A H 0.7876 0.6690 0.5275 0.091 Uiso 1 1 calc R . .
C34 C 0.6045(8) 0.6185(5) 0.4928(3) 0.074(2) Uani 1 1 d . . .
H34A H 0.5707 0.6121 0.5299 0.089 Uiso 1 1 calc R . .
C35 C 0.5254(7) 0.5949(5) 0.4413(3) 0.0724(19) Uani 1 1 d . . .
H35A H 0.4363 0.5727 0.4427 0.087 Uiso 1 1 calc R . .
C36 C 0.5737(6) 0.6030(4) 0.3865(3) 0.0552(14) Uani 1 1 d . . .
H36A H 0.5174 0.5866 0.3508 0.066 Uiso 1 1 calc R . .
C37 C 0.9321(5) 0.6338(3) 0.3207(2) 0.0387(11) Uani 1 1 d . . .
C38 C 1.0210(5) 0.7080(4) 0.3467(3) 0.0563(15) Uani 1 1 d . . .
H38A H 0.9925 0.7620 0.3605 0.068 Uiso 1 1 calc R . .
C39 C 1.1515(6) 0.7061(5) 0.3534(4) 0.076(2) Uani 1 1 d . . .
H39A H 1.2118 0.7585 0.3710 0.091 Uiso 1 1 calc R . .
C40 C 1.1916(7) 0.6298(6) 0.3349(4) 0.091(3) Uani 1 1 d . . .
H40A H 1.2793 0.6262 0.3431 0.110 Uiso 1 1 calc R . .
C41 C 1.1061(7) 0.5560(6) 0.3036(5) 0.098(3) Uani 1 1 d . . .
H41A H 1.1369 0.5049 0.2861 0.117 Uiso 1 1 calc R . .
C42 C 0.9756(6) 0.5572(5) 0.2983(3) 0.0706(19) Uani 1 1 d . . .
H42A H 0.9160 0.5055 0.2792 0.085 Uiso 1 1 calc R . .
C43 C 0.4260(5) 0.5955(3) 0.1699(2) 0.0397(11) Uani 1 1 d . . .
C44 C 0.3437(5) 0.5139(4) 0.1675(3) 0.0582(15) Uani 1 1 d . . .
H44A H 0.3778 0.4619 0.1730 0.070 Uiso 1 1 calc R . .
C45 C 0.2118(6) 0.5070(5) 0.1572(3) 0.0709(19) Uani 1 1 d . . .
H45A H 0.1560 0.4505 0.1558 0.085 Uiso 1 1 calc R . .
C46 C 0.1626(6) 0.5803(5) 0.1492(3) 0.076(2) Uani 1 1 d . . .
H46A H 0.0719 0.5759 0.1444 0.091 Uiso 1 1 calc R . .
C47 C 0.2428(6) 0.6619(5) 0.1479(4) 0.095(3) Uani 1 1 d . . .
H47A H 0.2084 0.7126 0.1393 0.114 Uiso 1 1 calc R . .
C48 C 0.3746(6) 0.6683(4) 0.1592(4) 0.077(2) Uani 1 1 d . . .
H48A H 0.4302 0.7246 0.1596 0.092 Uiso 1 1 calc R . .
C49 C 0.6606(4) 0.5725(3) 0.1172(2) 0.0341(10) Uani 1 1 d . . .
C50 C 0.6040(5) 0.5851(3) 0.0623(2) 0.0437(12) Uani 1 1 d . . .
H50A H 0.5279 0.6096 0.0608 0.052 Uiso 1 1 calc R . .
C51 C 0.6581(6) 0.5622(4) 0.0103(3) 0.0555(15) Uani 1 1 d . . .
H51A H 0.6202 0.5724 -0.0266 0.067 Uiso 1 1 calc R . .
C52 C 0.7668(6) 0.5247(4) 0.0119(3) 0.0588(16) Uani 1 1 d . . .
H52A H 0.8034 0.5086 -0.0239 0.071 Uiso 1 1 calc R . .
C53 C 0.8229(6) 0.5105(4) 0.0660(3) 0.0556(15) Uani 1 1 d . . .
H53A H 0.8970 0.4837 0.0670 0.067 Uiso 1 1 calc R . .
C54 C 0.7712(5) 0.5352(3) 0.1186(2) 0.0426(12) Uani 1 1 d . . .
H54A H 0.8111 0.5268 0.1555 0.051 Uiso 1 1 calc R . .
C55 C 0.7860(4) 0.8326(3) 0.3204(2) 0.0292(9) Uani 1 1 d . . .
C56 C 1.0172(4) 0.9119(3) 0.3024(2) 0.0315(10) Uani 1 1 d . . .
C57 C 0.5583(5) 0.7425(3) 0.2873(2) 0.0392(11) Uani 1 1 d . . .
O1 O 0.7865(3) 0.8442(2) 0.37272(14) 0.0378(7) Uani 1 1 d . . .
O2 O 1.1137(3) 0.9219(2) 0.33076(16) 0.0451(8) Uani 1 1 d . . .
O3 O 0.4649(4) 0.7491(3) 0.3078(2) 0.0650(12) Uani 1 1 d . . .
P1 P 0.82638(11) 1.02508(7) 0.30800(5) 0.0292(3) Uani 1 1 d . . .
P2 P 0.96472(11) 0.99059(7) 0.19543(5) 0.0284(3) Uani 1 1 d . . .
P3 P 0.76211(11) 0.63779(8) 0.30995(5) 0.0319(3) Uani 1 1 d . . .
P4 P 0.60015(11) 0.60882(8) 0.18803(5) 0.0328(3) Uani 1 1 d . . .
S1 S 0.89264(10) 0.75872(7) 0.20867(5) 0.0284(2) Uani 1 1 d . . .
S2 S 0.67126(10) 0.85135(7) 0.20048(5) 0.0296(2) Uani 1 1 d . . .
Fe1 Fe 0.86786(5) 0.89614(4) 0.25871(3) 0.02499(16) Uani 1 1 d . . .
Fe2 Fe 0.70349(6) 0.73778(4) 0.25423(3) 0.02733(17) Uani 1 1 d . . .
B1 B 0.8707(9) 0.3229(6) 0.2041(4) 0.088(2) Uani 0.573(7) 1 d PDU A 1
F1 F 0.7706(9) 0.3434(5) 0.2349(4) 0.105(2) Uani 0.573(7) 1 d PDU A 1
F2 F 0.9719(9) 0.3226(5) 0.2443(4) 0.104(2) Uani 0.573(7) 1 d PDU A 1
F3 F 0.8341(11) 0.2394(6) 0.1710(6) 0.089(3) Uani 0.573(7) 1 d PDU A 1
F4 F 0.9029(12) 0.3853(6) 0.1674(5) 0.092(3) Uani 0.573(7) 1 d PDU A 1
B2 B 0.887(3) 0.3244(16) 0.2008(13) 0.090(2) Uani 0.427(7) 1 d PU A 2
F5 F 0.8787(17) 0.3324(8) 0.2625(6) 0.105(3) Uani 0.427(7) 1 d PU A 2
F6 F 0.9108(19) 0.4076(10) 0.1803(8) 0.094(3) Uani 0.427(7) 1 d PU A 2
F7 F 0.8088(19) 0.2560(11) 0.1665(9) 0.098(3) Uani 0.427(7) 1 d PU A 2
F8 F 1.0125(12) 0.2996(7) 0.1956(6) 0.104(3) Uani 0.427(7) 1 d PU A 2
C58 C 0.9858(7) 0.2430(7) 0.0534(3) 0.105(3) Uani 1 1 d D . .
H58A H 0.9704 0.2887 0.0858 0.126 Uiso 1 1 calc R . .
H58B H 0.9440 0.1832 0.0617 0.126 Uiso 1 1 calc R . .
Cl1 Cl 1.1481(2) 0.24674(16) 0.05345(13) 0.1097(8) Uani 1 1 d D . .
Cl2 Cl 0.9163(3) 0.2624(3) -0.01316(14) 0.1631(15) Uani 1 1 d D . .
C59 C 0.6067(7) 0.2864(5) 0.0615(3) 0.100(3) Uani 1 1 d D . .
H59A H 0.6402 0.3470 0.0518 0.119 Uiso 1 1 calc R . .
H59B H 0.6795 0.2644 0.0805 0.119 Uiso 1 1 calc R . .
Cl3 Cl 0.5464(3) 0.21538(19) -0.00283(11) 0.1244(9) Uani 1 1 d D . .
Cl4 Cl 0.4907(3) 0.29433(17) 0.11195(14) 0.1250(10) Uani 1 1 d D . .
C60 C 0.5676(11) 0.8405(8) 0.4775(3) 0.131(4) Uani 1 1 d D . .
H60A H 0.6534 0.8629 0.4648 0.157 Uiso 1 1 calc R . .
H60B H 0.5476 0.7745 0.4652 0.157 Uiso 1 1 calc R . .
Cl5 Cl 0.4597(3) 0.8851(3) 0.44076(12) 0.1508(13) Uani 1 1 d D . .
Cl6 Cl 0.5780(3) 0.8615(2) 0.55423(10) 0.1316(10) Uani 1 1 d D . .
C61 C 0.2434(13) 0.3170(12) 0.2929(5) 0.119(3) Uani 0.575(4) 1 d PDU B 1
H61A H 0.2259 0.2619 0.3119 0.142 Uiso 0.575(4) 1 calc PR B 1
H61B H 0.1612 0.3382 0.2873 0.142 Uiso 0.575(4) 1 calc PR B 1
Cl7 Cl 0.2927(4) 0.2897(2) 0.22569(15) 0.0828(11) Uani 0.575(4) 1 d PDU B 1
Cl8 Cl 0.3494(6) 0.3984(4) 0.3412(3) 0.154(2) Uani 0.575(4) 1 d PDU B 1
C62 C 0.7571(13) 0.2989(10) 0.4131(17) 0.178(4) Uani 0.408(4) 1 d PDU C 1
H62A H 0.7250 0.2564 0.3761 0.213 Uiso 0.408(4) 1 calc PR C 1
H62B H 0.7263 0.2690 0.4469 0.213 Uiso 0.408(4) 1 calc PR C 1
Cl9 Cl 0.6909(8) 0.3899(6) 0.4114(4) 0.156(3) Uani 0.408(4) 1 d PDU C 1
Cl10 Cl 0.9218(10) 0.3166(8) 0.4198(5) 0.196(4) Uani 0.408(4) 1 d PDU C 1
C63 C 0.2305(13) 0.3492(13) 0.3162(11) 0.131(3) Uani 0.425(4) 1 d PDU B 2
H63A H 0.2003 0.3944 0.3443 0.157 Uiso 0.425(4) 1 calc PR B 2
H63B H 0.1652 0.3308 0.2814 0.157 Uiso 0.425(4) 1 calc PR B 2
Cl11 Cl 0.2422(6) 0.2597(4) 0.3494(2) 0.0990(17) Uani 0.425(4) 1 d PDU B 2
Cl12 Cl 0.3743(8) 0.3981(6) 0.2928(4) 0.153(3) Uani 0.425(4) 1 d PDU B 2
C64 C 0.830(15) 0.289(3) 0.428(3) 0.184(5) Uani 0.092(4) 1 d PDU C 2
H64A H 0.7560 0.2430 0.4086 0.220 Uiso 0.092(4) 1 calc PR C 2
H64B H 0.9057 0.2590 0.4310 0.220 Uiso 0.092(4) 1 calc PR C 2
Cl13 Cl 0.798(4) 0.326(3) 0.4976(16) 0.177(5) Uani 0.092(4) 1 d PDU C 2
Cl14 Cl 0.862(5) 0.373(3) 0.3845(17) 0.186(5) Uani 0.092(4) 1 d PDU C 2

loop_
_atom_site_aniso_label
_atom_site_aniso_U_11
_atom_site_aniso_U_22
_atom_site_aniso_U_33
_atom_site_aniso_U_23
_atom_site_aniso_U_13
_atom_site_aniso_U_12
C1 0.041(3) 0.027(2) 0.028(2) 0.0015(18) 0.0013(19) 0.0006(19)
C2 0.040(3) 0.029(2) 0.028(2) 0.0032(18) -0.0037(19) 0.0000(19)
C3 0.045(3) 0.022(2) 0.042(3) 0.0001(19) 0.000(2) 0.0026(19)
C4 0.041(3) 0.024(2) 0.035(3) 0.0037(19) 0.003(2) 0.0001(19)
C5 0.041(3) 0.030(2) 0.033(2) -0.0001(19) -0.002(2) 0.0084(19)
C6 0.047(3) 0.045(3) 0.046(3) 0.002(2) -0.006(2) 0.002(2)
C7 0.067(4) 0.052(3) 0.059(4) -0.010(3) -0.028(3) 0.005(3)
C8 0.094(5) 0.072(4) 0.035(3) -0.011(3) -0.013(3) 0.024(4)
C9 0.084(5) 0.076(4) 0.039(3) -0.001(3) 0.012(3) 0.031(4)
C10 0.055(3) 0.056(3) 0.035(3) 0.001(2) 0.007(2) 0.013(3)
C11 0.039(3) 0.038(3) 0.031(2) -0.008(2) -0.001(2) 0.013(2)
C12 0.059(3) 0.048(3) 0.044(3) 0.004(2) 0.000(3) 0.021(3)
C13 0.068(4) 0.082(5) 0.060(4) 0.005(3) -0.009(3) 0.047(4)
C14 0.049(4) 0.101(6) 0.060(4) -0.017(4) -0.010(3) 0.039(4)
C15 0.036(3) 0.077(4) 0.058(4) -0.016(3) -0.001(3) 0.013(3)
C16 0.034(3) 0.050(3) 0.049(3) -0.007(2) 0.000(2) 0.011(2)
C17 0.032(2) 0.034(2) 0.029(2) 0.0012(19) 0.0004(18) -0.0001(19)
C18 0.041(3) 0.041(3) 0.038(3) 0.010(2) 0.002(2) 0.000(2)
C19 0.039(3) 0.059(3) 0.043(3) 0.009(3) 0.010(2) -0.012(2)
C20 0.032(3) 0.061(3) 0.055(3) 0.004(3) 0.013(2) 0.002(2)
C21 0.039(3) 0.047(3) 0.063(4) 0.005(3) 0.012(3) 0.010(2)
C22 0.040(3) 0.035(3) 0.046(3) 0.005(2) 0.012(2) 0.004(2)
C23 0.035(2) 0.027(2) 0.034(2) 0.0075(18) 0.0019(19) -0.0026(18)
C24 0.037(3) 0.038(3) 0.035(3) 0.008(2) 0.006(2) 0.003(2)
C25 0.049(3) 0.052(3) 0.031(3) 0.011(2) 0.005(2) 0.000(2)
C26 0.045(3) 0.063(4) 0.042(3) 0.020(3) -0.003(2) 0.005(3)
C27 0.041(3) 0.049(3) 0.051(3) 0.019(2) 0.004(2) 0.009(2)
C28 0.042(3) 0.037(3) 0.035(3) 0.008(2) 0.007(2) 0.008(2)
C29 0.050(3) 0.028(2) 0.045(3) 0.011(2) -0.003(2) 0.001(2)
C30 0.048(3) 0.023(2) 0.046(3) 0.004(2) -0.002(2) -0.002(2)
C31 0.050(3) 0.035(3) 0.039(3) 0.016(2) 0.010(2) 0.006(2)
C32 0.071(4) 0.061(4) 0.037(3) 0.015(3) 0.003(3) 0.011(3)
C33 0.114(6) 0.081(5) 0.038(3) 0.016(3) 0.013(4) 0.026(4)
C34 0.106(6) 0.070(4) 0.055(4) 0.026(3) 0.038(4) 0.017(4)
C35 0.076(5) 0.072(4) 0.076(5) 0.026(4) 0.037(4) 0.011(4)
C36 0.049(3) 0.058(3) 0.058(4) 0.017(3) 0.013(3) 0.001(3)
C37 0.036(3) 0.039(3) 0.043(3) 0.016(2) 0.003(2) 0.006(2)
C38 0.047(3) 0.045(3) 0.078(4) 0.021(3) -0.008(3) 0.007(2)
C39 0.042(3) 0.064(4) 0.118(6) 0.036(4) -0.020(4) -0.005(3)
C40 0.044(4) 0.081(5) 0.165(8) 0.056(6) 0.020(4) 0.021(4)
C41 0.061(5) 0.081(5) 0.163(9) 0.029(6) 0.027(5) 0.033(4)
C42 0.053(4) 0.061(4) 0.097(5) -0.002(4) 0.004(3) 0.019(3)
C43 0.034(2) 0.041(3) 0.039(3) 0.000(2) -0.004(2) 0.001(2)
C44 0.042(3) 0.046(3) 0.079(4) 0.010(3) -0.005(3) -0.009(2)
C45 0.043(3) 0.070(4) 0.088(5) 0.007(4) 0.000(3) -0.015(3)
C46 0.035(3) 0.090(5) 0.087(5) -0.020(4) -0.008(3) 0.002(3)
C47 0.046(4) 0.065(4) 0.160(8) -0.014(5) -0.030(4) 0.011(3)
C48 0.040(3) 0.043(3) 0.140(7) 0.004(4) -0.020(4) 0.002(3)
C49 0.040(3) 0.024(2) 0.034(2) -0.0002(18) -0.003(2) -0.0011(18)
C50 0.044(3) 0.035(3) 0.044(3) -0.002(2) -0.007(2) -0.002(2)
C51 0.058(4) 0.056(3) 0.042(3) 0.001(3) -0.004(3) -0.009(3)
C52 0.064(4) 0.054(3) 0.049(3) -0.009(3) 0.013(3) -0.003(3)
C53 0.049(3) 0.047(3) 0.068(4) -0.004(3) 0.006(3) 0.008(3)
C54 0.046(3) 0.033(3) 0.045(3) -0.001(2) -0.001(2) 0.004(2)
C55 0.028(2) 0.027(2) 0.032(2) 0.0049(18) 0.0038(18) 0.0032(17)
C56 0.036(3) 0.029(2) 0.030(2) 0.0069(18) 0.006(2) 0.0039(18)
C57 0.036(3) 0.030(2) 0.048(3) 0.004(2) 0.005(2) -0.003(2)
O1 0.050(2) 0.0329(17) 0.0289(18) 0.0040(13) 0.0071(14) 0.0017(14)
O2 0.0335(19) 0.048(2) 0.049(2) 0.0036(16) -0.0114(16) 0.0062(15)
O3 0.046(2) 0.054(2) 0.096(3) 0.005(2) 0.034(2) 0.0033(18)
P1 0.0315(6) 0.0260(6) 0.0281(6) 0.0003(4) 0.0015(5) 0.0038(4)
P2 0.0312(6) 0.0248(5) 0.0282(6) 0.0043(4) 0.0028(5) 0.0024(4)
P3 0.0353(6) 0.0280(6) 0.0310(6) 0.0066(5) 0.0006(5) 0.0019(5)
P4 0.0326(6) 0.0250(6) 0.0373(7) 0.0035(5) -0.0035(5) -0.0002(5)
S1 0.0301(5) 0.0245(5) 0.0301(6) 0.0035(4) 0.0028(4) 0.0041(4)
S2 0.0290(5) 0.0261(5) 0.0320(6) 0.0034(4) -0.0027(4) 0.0038(4)
Fe1 0.0254(3) 0.0228(3) 0.0252(3) 0.0025(2) 0.0002(2) 0.0020(2)
Fe2 0.0270(3) 0.0236(3) 0.0298(3) 0.0043(2) 0.0010(2) 0.0012(2)
B1 0.120(4) 0.041(3) 0.101(4) 0.012(4) -0.012(4) 0.022(3)
F1 0.115(5) 0.071(4) 0.129(5) -0.007(4) 0.035(4) 0.024(4)
F2 0.119(5) 0.071(4) 0.117(5) 0.016(4) -0.043(4) 0.021(4)
F3 0.130(5) 0.033(4) 0.099(4) 0.003(3) -0.015(4) 0.019(3)
F4 0.141(5) 0.031(5) 0.104(5) 0.021(4) -0.005(4) 0.013(4)
B2 0.122(4) 0.044(4) 0.103(4) 0.013(4) -0.011(4) 0.019(4)
F5 0.138(6) 0.069(4) 0.103(5) 0.006(4) 0.002(5) 0.012(5)
F6 0.131(5) 0.038(5) 0.112(6) 0.021(5) -0.001(5) 0.015(5)
F7 0.126(6) 0.049(5) 0.105(5) 0.002(5) -0.023(5) 0.003(5)
F8 0.124(6) 0.071(5) 0.117(6) 0.024(5) -0.021(5) 0.027(4)
C58 0.108(7) 0.108(7) 0.097(6) 0.016(5) 0.029(5) 0.007(5)
Cl1 0.0901(15) 0.0851(14) 0.161(2) 0.0404(15) 0.0117(15) 0.0193(12)
Cl2 0.106(2) 0.288(5) 0.115(2) 0.061(3) 0.0176(17) 0.064(3)
C59 0.067(5) 0.072(5) 0.151(8) 0.017(5) -0.004(5) -0.004(4)
Cl3 0.141(2) 0.121(2) 0.1095(18) 0.0145(15) -0.0452(16) 0.0427(17)
Cl4 0.1020(17) 0.0810(15) 0.174(3) -0.0201(16) 0.0159(17) -0.0021(12)
C60 0.223(13) 0.122(8) 0.074(6) 0.024(5) 0.038(7) 0.084(9)
Cl5 0.0885(17) 0.260(4) 0.1006(19) 0.007(2) 0.0137(14) 0.038(2)
Cl6 0.196(3) 0.143(2) 0.0666(13) 0.0079(14) 0.0261(16) 0.062(2)
C61 0.117(5) 0.115(5) 0.108(5) 0.001(5) -0.003(4) -0.004(4)
Cl7 0.100(2) 0.0644(19) 0.085(2) 0.0148(16) 0.0093(18) 0.0149(16)
Cl8 0.151(4) 0.153(4) 0.127(4) -0.012(3) -0.044(4) -0.004(3)
C62 0.196(8) 0.199(8) 0.170(7) 0.029(7) 0.028(7) 0.116(7)
Cl9 0.166(6) 0.199(7) 0.166(6) 0.113(5) 0.083(5) 0.109(5)
Cl10 0.207(7) 0.213(8) 0.186(7) -0.003(6) 0.002(6) 0.123(6)
C63 0.129(6) 0.122(6) 0.124(6) 0.011(5) -0.009(5) -0.007(5)
Cl11 0.120(4) 0.106(4) 0.066(3) 0.016(2) 0.011(3) 0.005(3)
Cl12 0.154(5) 0.140(5) 0.149(5) 0.040(4) 0.010(4) -0.027(4)
C64 0.201(9) 0.203(9) 0.173(8) 0.017(8) 0.017(8) 0.117(8)
Cl13 0.199(10) 0.196(10) 0.166(9) 0.025(9) 0.015(10) 0.115(10)
Cl14 0.205(9) 0.206(9) 0.171(9) 0.017(8) 0.018(9) 0.115(8)

loop_
_atom_type_symbol
_atom_type_description
_atom_type_scat_dispersion_real
_atom_type_scat_dispersion_imag
_atom_type_scat_source
C C 0.0033 0.0016 'International Tables Vol C Tables 4.2.6.8 and 6.1.1.4'
H H 0.0000 0.0000 'International Tables Vol C Tables 4.2.6.8 and 6.1.1.4'
B B 0.0013 0.0007 'International Tables Vol C Tables 4.2.6.8 and 6.1.1.4'
O O 0.0106 0.0060 'International Tables Vol C Tables 4.2.6.8 and 6.1.1.4'
F F 0.0171 0.0103 'International Tables Vol C Tables 4.2.6.8 and 6.1.1.4'
P P 0.1023 0.0942 'International Tables Vol C Tables 4.2.6.8 and 6.1.1.4'
S S 0.1246 0.1234 'International Tables Vol C Tables 4.2.6.8 and 6.1.1.4'
Cl Cl 0.1484 0.1585 'International Tables Vol C Tables 4.2.6.8 and 6.1.1.4'
Fe Fe 0.3463 0.8444 'International Tables Vol C Tables 4.2.6.8 and 6.1.1.4'

loop_
_exptl_crystal_face_index_h
_exptl_crystal_face_index_k
_exptl_crystal_face_index_l
_exptl_crystal_face_perp_dist
0.00 1.00 -1.00 0.1000
0.00 -1.00 1.00 0.1000
0.00 1.00 1.00 0.2600
0.00 -1.00 -1.00 0.2600
1.00 0.00 -1.00 0.3500
-1.00 0.00 1.00 0.3500
1.00 1.00 1.00 0.3900

loop_
_geom_angle_atom_site_label_1
_geom_angle_atom_site_label_2
_geom_angle_atom_site_label_3
_geom_angle
C2 C1 S1 112.4(3)
C2 C1 H1A 109.1
S1 C1 H1A 109.1
C2 C1 H1B 109.1
S1 C1 H1B 109.1
H1A C1 H1B 107.9
C1 C2 S2 112.7(3)
C1 C2 H2A 109.1
S2 C2 H2A 109.1
C1 C2 H2B 109.1
S2 C2 H2B 109.1
H2A C2 H2B 107.8
C4 C3 P1 118.8(3)
C4 C3 H3A 120.6
P1 C3 H3A 120.6
C3 C4 P2 119.0(4)
C3 C4 H4A 120.5
P2 C4 H4A 120.5
C6 C5 C10 118.6(5)
C6 C5 P1 118.4(4)
C10 C5 P1 122.9(4)
C5 C6 C7 120.5(6)
C5 C6 H6A 119.8
C7 C6 H6A 119.8
C8 C7 C6 120.0(6)
C8 C7 H7A 120.0
C6 C7 H7A 120.0
C9 C8 C7 119.6(5)
C9 C8 H8A 120.2
C7 C8 H8A 120.2
C8 C9 C10 121.4(6)
C8 C9 H9A 119.3
C10 C9 H9A 119.3
C9 C10 C5 119.9(6)
C9 C10 H10A 120.1
C5 C10 H10A 120.1
C12 C11 C16 119.5(5)
C12 C11 P1 122.1(4)
C16 C11 P1 118.4(4)
C11 C12 C13 119.8(6)
C11 C12 H12A 120.1
C13 C12 H12A 120.1
C14 C13 C12 120.4(6)
C14 C13 H13A 119.8
C12 C13 H13A 119.8
C13 C14 C15 120.9(6)
C13 C14 H14A 119.6
C15 C14 H14A 119.6
C16 C15 C14 118.3(6)
C16 C15 H15A 120.9
C14 C15 H15A 120.9
C15 C16 C11 121.2(6)
C15 C16 H16A 119.4
C11 C16 H16A 119.4
C22 C17 C18 118.4(4)
C22 C17 P2 121.1(4)
C18 C17 P2 120.4(4)
C19 C18 C17 120.0(5)
C19 C18 H18A 120.0
C17 C18 H18A 120.0
C20 C19 C18 120.4(5)
C20 C19 H19A 119.8
C18 C19 H19A 119.8
C21 C20 C19 120.2(5)
C21 C20 H20A 119.9
C19 C20 H20A 119.9
C20 C21 C22 120.1(5)
C20 C21 H21A 119.9
C22 C21 H21A 119.9
C21 C22 C17 120.8(5)
C21 C22 H22A 119.6
C17 C22 H22A 119.6
C24 C23 C28 118.8(4)
C24 C23 P2 123.3(4)
C28 C23 P2 117.7(3)
C25 C24 C23 120.5(5)
C25 C24 H24A 119.8
C23 C24 H24A 119.8
C24 C25 C26 120.3(5)
C24 C25 H25A 119.9
C26 C25 H25A 119.9
C25 C26 C27 119.9(5)
C25 C26 H26A 120.1
C27 C26 H26A 120.1
C28 C27 C26 120.3(5)
C28 C27 H27A 119.9
C26 C27 H27A 119.9
C27 C28 C23 120.3(5)
C27 C28 H28A 119.9
C23 C28 H28A 119.9
C30 C29 P3 119.0(4)
C30 C29 H29A 120.5
P3 C29 H29A 120.5
C29 C30 P4 119.4(4)
C29 C30 H30A 120.3
P4 C30 H30A 120.3
C32 C31 C36 119.4(5)
C32 C31 P3 122.9(4)
C36 C31 P3 117.6(4)
C31 C32 C33 119.3(6)
C31 C32 H32A 120.4
C33 C32 H32A 120.4
C34 C33 C32 120.4(7)
C34 C33 H33A 119.8
C32 C33 H33A 119.8
C35 C34 C33 120.1(6)
C35 C34 H34A 119.9
C33 C34 H34A 119.9
C34 C35 C36 120.7(7)
C34 C35 H35A 119.6
C36 C35 H35A 119.6
C31 C36 C35 120.1(6)
C31 C36 H36A 120.0
C35 C36 H36A 120.0
C38 C37 C42 118.5(5)
C38 C37 P3 121.3(4)
C42 C37 P3 120.0(4)
C37 C38 C39 121.5(6)
C37 C38 H38A 119.2
C39 C38 H38A 119.2
C40 C39 C38 119.3(6)
C40 C39 H39A 120.3
C38 C39 H39A 120.3
C39 C40 C41 120.6(7)
C39 C40 H40A 119.7
C41 C40 H40A 119.7
C42 C41 C40 119.6(7)
C42 C41 H41A 120.2
C40 C41 H41A 120.2
C37 C42 C41 119.9(7)
C37 C42 H42A 120.0
C41 C42 H42A 120.0
C48 C43 C44 118.3(5)
C48 C43 P4 119.6(4)
C44 C43 P4 122.1(4)
C43 C44 C45 120.8(6)
C43 C44 H44A 119.6
C45 C44 H44A 119.6
C46 C45 C44 120.1(6)
C46 C45 H45A 120.0
C44 C45 H45A 120.0
C45 C46 C47 120.6(6)
C45 C46 H46A 119.7
C47 C46 H46A 119.7
C46 C47 C48 118.7(7)
C46 C47 H47A 120.6
C48 C47 H47A 120.6
C43 C48 C47 121.4(6)
C43 C48 H48A 119.3
C47 C48 H48A 119.3
C54 C49 C50 119.0(5)
C54 C49 P4 118.4(4)
C50 C49 P4 122.5(4)
C51 C50 C49 120.5(5)
C51 C50 H50A 119.8
C49 C50 H50A 119.8
C52 C51 C50 120.2(6)
C52 C51 H51A 119.9
C50 C51 H51A 119.9
C51 C52 C53 119.9(6)
C51 C52 H52A 120.0
C53 C52 H52A 120.0
C54 C53 C52 120.3(6)
C54 C53 H53A 119.9
C52 C53 H53A 119.9
C53 C54 C49 120.1(5)
C53 C54 H54A 120.0
C49 C54 H54A 120.0
O1 C55 Fe1 137.5(3)
O1 C55 Fe2 136.3(3)
Fe1 C55 Fe2 86.22(18)
O2 C56 Fe1 179.7(5)
O3 C57 Fe2 177.0(5)
C3 P1 C11 104.1(2)
C3 P1 C5 99.4(2)
C11 P1 C5 104.3(2)
C3 P1 Fe1 108.50(16)
C11 P1 Fe1 118.84(15)
C5 P1 Fe1 119.14(15)
C4 P2 C17 103.1(2)
C4 P2 C23 99.0(2)
C17 P2 C23 103.9(2)
C4 P2 Fe1 106.69(16)
C17 P2 Fe1 120.40(16)
C23 P2 Fe1 120.34(15)
C29 P3 C37 103.3(2)
C29 P3 C31 99.1(2)
C37 P3 C31 105.3(2)
C29 P3 Fe2 109.95(17)
C37 P3 Fe2 117.94(16)
C31 P3 Fe2 118.62(17)
C30 P4 C49 98.9(2)
C30 P4 C43 103.5(2)
C49 P4 C43 104.4(2)
C30 P4 Fe2 106.75(17)
C49 P4 Fe2 122.94(15)
C43 P4 Fe2 117.23(16)
C1 S1 Fe2 104.28(16)
C1 S1 Fe1 99.57(15)
Fe2 S1 Fe1 71.29(4)
C2 S2 Fe2 99.92(16)
C2 S2 Fe1 103.88(15)
Fe2 S2 Fe1 71.16(4)
C56 Fe1 C55 88.59(19)
C56 Fe1 P1 90.57(15)
C55 Fe1 P1 87.86(13)
C56 Fe1 S1 92.97(15)
C55 Fe1 S1 89.05(13)
P1 Fe1 S1 175.25(5)
C56 Fe1 S2 171.03(15)
C55 Fe1 S2 87.19(13)
P1 Fe1 S2 97.17(5)
S1 Fe1 S2 79.06(5)
C56 Fe1 P2 89.51(15)
C55 Fe1 P2 171.56(13)
P1 Fe1 P2 83.94(6)
S1 Fe1 P2 99.26(6)
S2 Fe1 P2 95.78(6)
C56 Fe1 Fe2 117.78(14)
C55 Fe1 Fe2 46.94(13)
P1 Fe1 Fe2 121.13(5)
S1 Fe1 Fe2 54.28(5)
S2 Fe1 Fe2 54.08(4)
P2 Fe1 Fe2 140.32(4)
C57 Fe2 C55 86.1(2)
C57 Fe2 P3 94.30(17)
C55 Fe2 P3 86.92(14)
C57 Fe2 S2 90.86(17)
C55 Fe2 S2 87.67(14)
P3 Fe2 S2 172.26(5)
C57 Fe2 S1 169.46(16)
C55 Fe2 S1 89.10(13)
P3 Fe2 S1 94.81(5)
S2 Fe2 S1 79.56(5)
C57 Fe2 P4 90.19(16)
C55 Fe2 P4 170.22(13)
P3 Fe2 P4 84.33(6)
S2 Fe2 P4 101.45(6)
S1 Fe2 P4 95.97(5)
C57 Fe2 Fe1 116.22(15)
C55 Fe2 Fe1 46.84(13)
P3 Fe2 Fe1 117.59(5)
S2 Fe2 Fe1 54.76(4)
S1 Fe2 Fe1 54.43(4)
P4 Fe2 Fe1 142.23(5)
F2 B1 F4 110.9(6)
F2 B1 F3 109.3(6)
F4 B1 F3 109.6(6)
F2 B1 F1 108.2(6)
F4 B1 F1 109.4(6)
F3 B1 F1 109.4(6)
F7 B2 F6 118(2)
F7 B2 F5 118(2)
F6 B2 F5 112.9(19)
F7 B2 F8 102(2)
F6 B2 F8 99(2)
F5 B2 F8 102(2)
Cl1 C58 Cl2 112.8(4)
Cl1 C58 H58A 109.0
Cl2 C58 H58A 109.0
Cl1 C58 H58B 109.0
Cl2 C58 H58B 109.0
H58A C58 H58B 107.8
Cl3 C59 Cl4 112.3(4)
Cl3 C59 H59A 109.1
Cl4 C59 H59A 109.1
Cl3 C59 H59B 109.1
Cl4 C59 H59B 109.1
H59A C59 H59B 107.9
Cl5 C60 Cl6 116.7(5)
Cl5 C60 H60A 108.1
Cl6 C60 H60A 108.1
Cl5 C60 H60B 108.1
Cl6 C60 H60B 108.1
H60A C60 H60B 107.3
Cl7 C61 Cl8 115.6(7)
Cl7 C61 H61A 108.4
Cl8 C61 H61A 108.4
Cl7 C61 H61B 108.4
Cl8 C61 H61B 108.4
H61A C61 H61B 107.4
Cl9 C62 Cl10 116.4(8)
Cl9 C62 H62A 108.2
Cl10 C62 H62A 108.2
Cl9 C62 H62B 108.2
Cl10 C62 H62B 108.2
H62A C62 H62B 107.3
Cl11 C63 Cl12 113.0(7)
Cl11 C63 H63A 109.0
Cl12 C63 H63A 109.0
Cl11 C63 H63B 109.0
Cl12 C63 H63B 109.0
H63A C63 H63B 107.8
Cl13 C64 Cl14 113.8(8)
Cl13 C64 H64A 108.8
Cl14 C64 H64A 108.8
Cl13 C64 H64B 108.8
Cl14 C64 H64B 108.8
H64A C64 H64B 107.7

loop_
_geom_bond_atom_site_label_1
_geom_bond_atom_site_label_2
_geom_bond_distance
C1 C2 1.522(7)
C1 S1 1.831(5)
C1 H1A 0.9900
C1 H1B 0.9900
C2 S2 1.826(5)
C2 H2A 0.9900
C2 H2B 0.9900
C3 C4 1.320(7)
C3 P1 1.821(5)
C3 H3A 0.9500
C4 P2 1.807(4)
C4 H4A 0.9500
C5 C6 1.383(7)
C5 C10 1.398(7)
C5 P1 1.834(5)
C6 C7 1.392(8)
C6 H6A 0.9500
C7 C8 1.383(10)
C7 H7A 0.9500
C8 C9 1.354(10)
C8 H8A 0.9500
C9 C10 1.383(8)
C9 H9A 0.9500
C10 H10A 0.9500
C11 C12 1.383(7)
C11 C16 1.393(7)
C11 P1 1.828(5)
C12 C13 1.391(8)
C12 H12A 0.9500
C13 C14 1.364(10)
C13 H13A 0.9500
C14 C15 1.406(10)
C14 H14A 0.9500
C15 C16 1.379(7)
C15 H15A 0.9500
C16 H16A 0.9500
C17 C22 1.391(7)
C17 C18 1.406(7)
C17 P2 1.829(5)
C18 C19 1.388(7)
C18 H18A 0.9500
C19 C20 1.375(8)
C19 H19A 0.9500
C20 C21 1.374(8)
C20 H20A 0.9500
C21 C22 1.386(7)
C21 H21A 0.9500
C22 H22A 0.9500
C23 C24 1.393(7)
C23 C28 1.413(7)
C23 P2 1.830(5)
C24 C25 1.387(7)
C24 H24A 0.9500
C25 C26 1.388(8)
C25 H25A 0.9500
C26 C27 1.390(8)
C26 H26A 0.9500
C27 C28 1.381(7)
C27 H27A 0.9500
C28 H28A 0.9500
C29 C30 1.323(7)
C29 P3 1.812(5)
C29 H29A 0.9500
C30 P4 1.812(5)
C30 H30A 0.9500
C31 C32 1.386(8)
C31 C36 1.389(8)
C31 P3 1.837(5)
C32 C33 1.414(9)
C32 H32A 0.9500
C33 C34 1.371(11)
C33 H33A 0.9500
C34 C35 1.360(10)
C34 H34A 0.9500
C35 C36 1.395(9)
C35 H35A 0.9500
C36 H36A 0.9500
C37 C38 1.373(7)
C37 C42 1.382(8)
C37 P3 1.817(5)
C38 C39 1.389(8)
C38 H38A 0.9500
C39 C40 1.338(11)
C39 H39A 0.9500
C40 C41 1.389(12)
C40 H40A 0.9500
C41 C42 1.386(10)
C41 H41A 0.9500
C42 H42A 0.9500
C43 C48 1.366(8)
C43 C44 1.379(7)
C43 P4 1.834(5)
C44 C45 1.386(9)
C44 H44A 0.9500
C45 C46 1.345(10)
C45 H45A 0.9500
C46 C47 1.383(11)
C46 H46A 0.9500
C47 C48 1.388(9)
C47 H47A 0.9500
C48 H48A 0.9500
C49 C54 1.394(7)
C49 C50 1.400(7)
C49 P4 1.832(5)
C50 C51 1.382(8)
C50 H50A 0.9500
C51 C52 1.378(9)
C51 H51A 0.9500
C52 C53 1.390(9)
C52 H52A 0.9500
C53 C54 1.386(8)
C53 H53A 0.9500
C54 H54A 0.9500
C55 O1 1.180(5)
C55 Fe1 1.975(4)
C55 Fe2 1.978(4)
C56 O2 1.147(5)
C56 Fe1 1.770(5)
C57 O3 1.139(6)
C57 Fe2 1.772(5)
P1 Fe1 2.2646(16)
P2 Fe1 2.3326(15)
P3 Fe2 2.2525(16)
P4 Fe2 2.3571(16)
S1 Fe2 2.3151(16)
S1 Fe1 2.3195(16)
S2 Fe2 2.3111(16)
S2 Fe1 2.3310(16)
Fe1 Fe2 2.7010(15)
B1 F2 1.362(9)
B1 F4 1.363(9)
B1 F3 1.367(9)
B1 F1 1.374(8)
B2 F7 1.33(3)
B2 F6 1.40(3)
B2 F5 1.40(3)
B2 F8 1.46(3)
C58 Cl1 1.713(7)
C58 Cl2 1.723(7)
C58 H58A 0.9900
C58 H58B 0.9900
C59 Cl3 1.711(7)
C59 Cl4 1.751(7)
C59 H59A 0.9900
C59 H59B 0.9900
C60 Cl5 1.666(8)
C60 Cl6 1.725(7)
C60 H60A 0.9900
C60 H60B 0.9900
C61 Cl7 1.677(9)
C61 Cl8 1.725(9)
C61 H61A 0.9900
C61 H61B 0.9900
C62 Cl9 1.671(10)
C62 Cl10 1.713(9)
C62 H62A 0.9900
C62 H62B 0.9900
C63 Cl11 1.667(10)
C63 Cl12 1.727(9)
C63 H63A 0.9900
C63 H63B 0.9900
C64 Cl13 1.682(10)
C64 Cl14 1.727(10)
C64 H64A 0.9900
C64 H64B 0.9900
